data_7225182
loop_
_publ_author_name
'Beldon, Patrick J.'
'Henke, Sebastian'
'Monserrat, Bartomeu'
'Tominaka, Satoshi'
'Stock, Norbert'
'Cheetham, Anthony K.'

_publ_section_title
;
 Transition metal coordination complexes of chrysazin
;
_journal_issue 27
_journal_name_full CrystEngComm
_journal_page_first 5121
_journal_paper_doi 10.1039/C5CE00792E
_journal_volume 18
_journal_year 2016
_chemical_formula_moiety 'C126 H114 Co12 N6 O54'
_chemical_formula_sum 'C144 H156 Co12 N12 O60'
_chemical_formula_weight 3721.96
_chemical_name_systematic
'dodeca(acetato)-hexa(chrysazinato)-hexa(N,N-dimethylformamide)-dodeca-cobalt(II) hexa(N,N'-dimethylformamide) solvate'
_space_group_crystal_system trigonal
_space_group_IT_number 148
_space_group_name_Hall '-R 3'
_space_group_name_H-M_alt 'R -3'
_symmetry_space_group_name_Hall '-R 3'
_symmetry_space_group_name_H-M 'R -3 :H'
_atom_sites_solution_hydrogens geom
_audit_creation_date 2016-03-17
_audit_creation_method
;
Olex2 1.2
(compiled 2013.09.17 svn.r2790 for OlexSys, GUI svn.r4601)
;
_audit_update_record
;
2016-04-20 deposited with the CCDC.
2016-05-11 downloaded from the CCDC.
;
_cell_angle_alpha 90
_cell_angle_beta 90
_cell_angle_gamma 120
_cell_formula_units_Z 3
_cell_length_a 28.6873(9)
_cell_length_b 28.6873(9)
_cell_length_c 15.9087(10)
_cell_measurement_reflns_used 2337
_cell_measurement_temperature 120.00(10)
_cell_measurement_theta_max 24.6250
_cell_measurement_theta_min 2.0780
_cell_volume 11338.2(9)
_computing_cell_refinement
;
CrysAlisPro, Agilent Technologies,
Version 1.171.37.31 (release 14-01-2014 CrysAlis171 .NET)
(compiled Jan 14 2014,18:38:05)
;
_computing_data_collection
;
CrysAlisPro, Agilent Technologies,
Version 1.171.37.31 (release 14-01-2014 CrysAlis171 .NET)
(compiled Jan 14 2014,18:38:05)
;
_computing_data_reduction
;
CrysAlisPro, Agilent Technologies,
Version 1.171.37.31 (release 14-01-2014 CrysAlis171 .NET)
(compiled Jan 14 2014,18:38:05)
;
_computing_molecular_graphics
;
O. V. Dolomanov, L. J. Bourhis, R. J. Gildea, J. A. K. Howard and H. Puschmann,
OLEX2: a complete structure solution, refinement and analysis program.
J. Appl. Cryst. (2009). 42, 339-341.
;
_computing_publication_material
;
O. V. Dolomanov, L. J. Bourhis, R. J. Gildea, J. A. K. Howard and H. Puschmann,
OLEX2: a complete structure solution, refinement and analysis program.
J. Appl. Cryst. (2009). 42, 339-341.
;
_computing_structure_refinement
;
SHELX, G.M. Sheldrick, Acta Cryst.
(2008). A64, 112-122
;
_diffrn_ambient_environment N~2~
_diffrn_ambient_temperature 120.00(10)
_diffrn_detector 'CCD plate'
_diffrn_detector_area_resol_mean 16.1183
_diffrn_detector_type Eos
_diffrn_measured_fraction_theta_full 0.9984
_diffrn_measured_fraction_theta_max 0.9028
_diffrn_measurement_device 'four-circle diffractometer'
_diffrn_measurement_device_type 'Xcalibur, Eos, Gemini ultra'
_diffrn_measurement_method '\w scans'
_diffrn_orient_matrix_UB_11 0.0228332000
_diffrn_orient_matrix_UB_12 0.0176141000
_diffrn_orient_matrix_UB_13 -0.0243408000
_diffrn_orient_matrix_UB_21 0.0161368000
_diffrn_orient_matrix_UB_22 -0.0072435000
_diffrn_orient_matrix_UB_23 0.0242296000
_diffrn_orient_matrix_UB_31 -0.0057589000
_diffrn_orient_matrix_UB_32 -0.0212763000
_diffrn_orient_matrix_UB_33 -0.0284412000
_diffrn_radiation_monochromator graphite
_diffrn_radiation_probe x-ray
_diffrn_radiation_type 'Mo K\a'
_diffrn_radiation_wavelength 0.71073
_diffrn_reflns_av_R_equivalents 0.0725
_diffrn_reflns_av_unetI/netI 0.1068
_diffrn_reflns_Laue_measured_fraction_full 0.999
_diffrn_reflns_Laue_measured_fraction_max 0.903
_diffrn_reflns_limit_h_max 36
_diffrn_reflns_limit_h_min -34
_diffrn_reflns_limit_k_max 36
_diffrn_reflns_limit_k_min -35
_diffrn_reflns_limit_l_max 20
_diffrn_reflns_limit_l_min -20
_diffrn_reflns_number 17691
_diffrn_reflns_point_group_measured_fraction_full 0.999
_diffrn_reflns_point_group_measured_fraction_max 0.903
_diffrn_reflns_theta_full 25.242
_diffrn_reflns_theta_max 28.166
_diffrn_reflns_theta_min 2.080
_diffrn_source 'Enhance (Mo) X-ray Source'
_exptl_absorpt_coefficient_mu 1.377
_exptl_absorpt_correction_T_max 0.916
_exptl_absorpt_correction_T_min 0.852
_exptl_absorpt_correction_type analytical
_exptl_absorpt_process_details
;
CrysAlisPro, Agilent Technologies,
Version 1.171.37.31 (release 14-01-2014 CrysAlis171 .NET)
(compiled Jan 14 2014,18:38:05)
Analytical numeric absorption correction using a multifaceted crystal
            model based on expressions derived by R.C. Clark & J.S. Reid.
(Clark, R. C. & Reid, J. S. (1995). Acta Cryst. A51, 887-897)
Empirical absorption correction using spherical harmonics,
 implemented in SCALE3 ABSPACK scaling algorithm.
;
_exptl_crystal_colour black
_exptl_crystal_density_diffrn 1.635
_exptl_crystal_description prism
_exptl_crystal_F_000 5724
_exptl_crystal_size_max 0.1896
_exptl_crystal_size_mid 0.1651
_exptl_crystal_size_min 0.1012
_platon_squeeze_details
;
;
_refine_diff_density_max 0.580
_refine_diff_density_min -0.367
_refine_diff_density_rms 0.093
_refine_ls_extinction_method none
_refine_ls_goodness_of_fit_ref 0.901
_refine_ls_hydrogen_treatment constr
_refine_ls_matrix_type full
_refine_ls_number_parameters 302
_refine_ls_number_reflns 5582
_refine_ls_number_restraints 6
_refine_ls_restrained_S_all 0.901
_refine_ls_R_factor_all 0.1194
_refine_ls_R_factor_gt 0.0538
_refine_ls_shift/su_max 0.001
_refine_ls_shift/su_mean 0.000
_refine_ls_structure_factor_coef Fsqd
_refine_ls_weighting_details 'w=1/[\s^2^(Fo^2^)+(0.0619P)^2^] where P=(Fo^2^+2Fc^2^)/3'
_refine_ls_weighting_scheme calc
_refine_ls_wR_factor_gt 0.1141
_refine_ls_wR_factor_ref 0.1331
_reflns_Friedel_coverage 0.000
_reflns_number_gt 3063
_reflns_number_total 5582
_reflns_threshold_expression 'I > 2\s(I)'
_cod_data_source_file c5ce00792e2.cif
_cod_data_source_block CoChrys-1
_cod_depositor_comments 'Adding full bibliography for 7225182--7225192.cif.'
_cod_original_cell_volume 11338.2(10)
_cod_database_code 7225182
_shelxl_version_number 2014/6
_chemical_oxdiff_formula 'Co12 C141 H149 N11 O59'
_shelx_space_group_comment
;
The symmetry employed for this shelxl refinement is uniquely defined
by the following loop, which should always be used as a source of
symmetry information in preference to the above space-group names.
They are only intended as comments.
;
_reflns_odcompleteness_completeness 99.84
_reflns_odcompleteness_iscentric 1
_reflns_odcompleteness_theta 26.32
_olex2_refinement_description
;
1. Fixed Uiso
 At 1.2 times of:
  All C(H) groups
 At 1.5 times of:
  All C(H,H,H) groups
2. Uiso/Uaniso restraints and constraints
O1 \\sim C1: within 1.7A with sigma of 0.001 and sigma for terminal atoms of
0.001
3.a Aromatic/amide H refined with riding coordinates:
 C2(H2), C3(H3), C4(H4), C8(H8), C9(H9), C10(H10), C19(H19)
3.b Idealised Me refined as rotating group:
 C16(H16A,H16B,H16C), C18(H18A,H18B,H18C), C20(H20A,H20B,H20C), C21(H21A,H21B,
 H21C)
;

loop_
_space_group_symop_operation_xyz
'x, y, z'
'-y, x-y, z'
'-x+y, -x, z'
'x+2/3, y+1/3, z+1/3'
'-y+2/3, x-y+1/3, z+1/3'
'-x+y+2/3, -x+1/3, z+1/3'
'x+1/3, y+2/3, z+2/3'
'-y+1/3, x-y+2/3, z+2/3'
'-x+y+1/3, -x+2/3, z+2/3'
'-x, -y, -z'
'y, -x+y, -z'
'x-y, x, -z'
'-x+2/3, -y+1/3, -z+1/3'
'y+2/3, -x+y+1/3, -z+1/3'
'x-y+2/3, x+1/3, -z+1/3'
'-x+1/3, -y+2/3, -z+2/3'
'y+1/3, -x+y+2/3, -z+2/3'
'x-y+1/3, x+2/3, -z+2/3'

loop_
_atom_site_label
_atom_site_type_symbol
_atom_site_fract_x
_atom_site_fract_y
_atom_site_fract_z
_atom_site_U_iso_or_equiv
_atom_site_adp_type
_atom_site_occupancy
_atom_site_site_symmetry_order
_atom_site_calc_flag
_atom_site_refinement_flags_posn
_atom_site_refinement_flags_adp
Co1 Co 0.68000(2) 0.12675(2) 0.33979(4) 0.03107(18) Uani 1 1 d . .
Co2 Co 0.77841(2) 0.23797(2) 0.35867(4) 0.03153(18) Uani 1 1 d . .
O1 O 0.71247(11) 0.18589(11) 0.43026(18) 0.0338(6) Uani 1 1 d . U
O2 O 0.61005(11) 0.10841(11) 0.40355(19) 0.0302(7) Uani 1 1 d . .
O3 O 0.50359(11) 0.07990(11) 0.3780(2) 0.0333(7) Uani 1 1 d . .
O4 O 0.57542(16) 0.08183(15) 0.7334(2) 0.0731(12) Uani 1 1 d . .
O5 O 0.65233(11) 0.17243(11) 0.26886(18) 0.0315(7) Uani 1 1 d . .
O6 O 0.72657(11) 0.25293(11) 0.28332(19) 0.0348(7) Uani 1 1 d . .
O7 O 0.63998(11) 0.06530(11) 0.25945(19) 0.0350(7) Uani 1 1 d . .
O8 O 0.56424(11) 0.06636(11) 0.22947(19) 0.0354(7) Uani 1 1 d . .
O9 O 0.69557(12) 0.07730(11) 0.4178(2) 0.0387(8) Uani 1 1 d . .
N1 N 0.74662(15) 0.08094(15) 0.5294(3) 0.0421(10) Uani 1 1 d . .
C1 C 0.69995(17) 0.17544(17) 0.5095(3) 0.0349(8) Uani 1 1 d . U
C2 C 0.74061(19) 0.2015(2) 0.5710(3) 0.0488(13) Uani 1 1 d . .
H2 H 0.7753 0.2267 0.5541 0.059 Uiso 1 1 calc R U
C3 C 0.7300(2) 0.1905(3) 0.6547(4) 0.0636(16) Uani 1 1 d . .
H3 H 0.7577 0.2082 0.6933 0.076 Uiso 1 1 calc R U
C4 C 0.6789(2) 0.1536(2) 0.6836(3) 0.0554(14) Uani 1 1 d . .
H4 H 0.6729 0.1456 0.7405 0.066 Uiso 1 1 calc R U
C5 C 0.6372(2) 0.12893(19) 0.6266(3) 0.0444(12) Uani 1 1 d . .
C6 C 0.5828(2) 0.09289(19) 0.6578(3) 0.0494(14) Uani 1 1 d . .
C7 C 0.5377(2) 0.07248(18) 0.5995(3) 0.0415(12) Uani 1 1 d . .
C8 C 0.4859(2) 0.04105(18) 0.6302(3) 0.0481(14) Uani 1 1 d . .
H8 H 0.4807 0.0328 0.6872 0.058 Uiso 1 1 calc R U
C9 C 0.4415(2) 0.02161(18) 0.5765(3) 0.0458(13) Uani 1 1 d . .
H9 H 0.4069 -0.0001 0.5973 0.055 Uiso 1 1 calc R U
C10 C 0.44942(18) 0.03477(17) 0.4933(3) 0.0390(12) Uani 1 1 d . .
H10 H 0.4196 0.0217 0.4582 0.047 Uiso 1 1 calc R U
C11 C 0.50098(17) 0.06737(16) 0.4582(3) 0.0336(11) Uani 1 1 d . .
C12 C 0.54606(18) 0.08472(15) 0.5116(3) 0.0328(11) Uani 1 1 d . .
C13 C 0.60142(17) 0.11071(16) 0.4806(3) 0.0313(10) Uani 1 1 d . .
C14 C 0.64701(18) 0.13808(17) 0.5388(3) 0.0354(11) Uani 1 1 d . .
C15 C 0.67935(17) 0.22412(17) 0.2598(3) 0.0328(10) Uani 1 1 d . .
C16 C 0.65114(19) 0.25008(18) 0.2169(3) 0.0480(13) Uani 1 1 d . .
H16A H 0.6369 0.2638 0.2586 0.072 Uiso 1 1 calc R U
H16B H 0.6222 0.2238 0.1829 0.072 Uiso 1 1 calc R U
H16C H 0.6763 0.2791 0.1820 0.072 Uiso 1 1 calc R U
C17 C 0.59812(18) 0.05128(17) 0.2167(3) 0.0330(11) Uani 1 1 d . .
C18 C 0.5866(2) 0.0120(2) 0.1458(3) 0.0543(14) Uani 1 1 d . .
H18A H 0.6200 0.0177 0.1226 0.081 Uiso 1 1 calc R U
H18B H 0.5663 0.0175 0.1030 0.081 Uiso 1 1 calc R U
H18C H 0.5663 -0.0241 0.1669 0.081 Uiso 1 1 calc R U
C19 C 0.73964(19) 0.09674(18) 0.4557(3) 0.0388(11) Uani 1 1 d . .
H19 H 0.7697 0.1245 0.4295 0.047 Uiso 1 1 calc R U
C20 C 0.79932(19) 0.1073(2) 0.5698(3) 0.0556(15) Uani 1 1 d . .
H20A H 0.8252 0.1346 0.5331 0.083 Uiso 1 1 calc R U
H20B H 0.8101 0.0812 0.5814 0.083 Uiso 1 1 calc R U
H20C H 0.7974 0.1236 0.6215 0.083 Uiso 1 1 calc R U
C21 C 0.7028(2) 0.0414(2) 0.5788(4) 0.0661(17) Uani 1 1 d . .
H21A H 0.6972 0.0585 0.6265 0.099 Uiso 1 1 calc R U
H21B H 0.7111 0.0146 0.5977 0.099 Uiso 1 1 calc R U
H21C H 0.6707 0.0246 0.5452 0.099 Uiso 1 1 calc R U

loop_
_atom_site_aniso_label
_atom_site_aniso_U_11
_atom_site_aniso_U_22
_atom_site_aniso_U_33
_atom_site_aniso_U_23
_atom_site_aniso_U_13
_atom_site_aniso_U_12
Co1 0.0266(3) 0.0234(3) 0.0447(4) -0.0006(3) -0.0013(3) 0.0135(3)
Co2 0.0252(3) 0.0242(3) 0.0455(4) -0.0014(3) 0.0015(3) 0.0127(3)
O1 0.0295(14) 0.0317(14) 0.0418(16) -0.0016(13) 0.0011(13) 0.0166(12)
O2 0.0297(16) 0.0254(15) 0.0358(19) 0.0027(14) 0.0027(14) 0.0141(13)
O3 0.0278(16) 0.0260(16) 0.044(2) 0.0032(15) 0.0016(15) 0.0118(13)
O4 0.077(3) 0.065(3) 0.047(2) 0.016(2) 0.003(2) 0.013(2)
O5 0.0253(15) 0.0275(16) 0.0434(19) 0.0014(14) 0.0014(14) 0.0145(13)
O6 0.0271(16) 0.0269(16) 0.051(2) 0.0002(15) 0.0004(15) 0.0141(14)
O7 0.0334(17) 0.0311(17) 0.0433(19) -0.0042(15) -0.0042(15) 0.0183(14)
O8 0.0296(17) 0.0310(17) 0.046(2) -0.0018(15) -0.0056(15) 0.0153(14)
O9 0.0349(18) 0.0255(16) 0.054(2) -0.0011(15) -0.0095(16) 0.0141(14)
N1 0.029(2) 0.043(2) 0.049(3) 0.006(2) -0.003(2) 0.0133(19)
C1 0.0306(15) 0.0323(15) 0.0431(17) -0.0015(14) -0.0001(15) 0.0167(13)
C2 0.034(3) 0.055(3) 0.053(4) -0.012(3) -0.003(3) 0.019(3)
C3 0.047(3) 0.088(5) 0.055(4) -0.017(3) -0.013(3) 0.034(3)
C4 0.060(4) 0.068(4) 0.039(3) -0.003(3) -0.001(3) 0.033(3)
C5 0.054(3) 0.037(3) 0.044(3) -0.002(2) -0.001(3) 0.023(3)
C6 0.062(4) 0.035(3) 0.041(3) 0.006(3) 0.010(3) 0.016(3)
C7 0.048(3) 0.027(2) 0.049(3) 0.002(2) 0.006(3) 0.019(2)
C8 0.062(4) 0.031(3) 0.045(3) 0.007(2) 0.019(3) 0.018(3)
C9 0.038(3) 0.027(3) 0.067(4) 0.007(3) 0.012(3) 0.012(2)
C10 0.035(3) 0.025(2) 0.056(3) 0.004(2) 0.008(2) 0.015(2)
C11 0.030(2) 0.019(2) 0.052(3) -0.002(2) 0.006(2) 0.013(2)
C12 0.040(3) 0.017(2) 0.039(3) 0.002(2) 0.009(2) 0.013(2)
C13 0.037(3) 0.019(2) 0.041(3) 0.005(2) 0.002(2) 0.017(2)
C14 0.039(3) 0.032(2) 0.038(3) 0.001(2) 0.000(2) 0.020(2)
C15 0.027(2) 0.029(2) 0.043(3) 0.006(2) 0.006(2) 0.015(2)
C16 0.039(3) 0.034(3) 0.070(4) 0.013(3) -0.001(3) 0.017(2)
C17 0.032(3) 0.028(2) 0.039(3) 0.001(2) 0.003(2) 0.015(2)
C18 0.055(3) 0.065(4) 0.051(3) -0.015(3) -0.010(3) 0.036(3)
C19 0.034(3) 0.032(3) 0.052(3) -0.006(2) -0.002(2) 0.018(2)
C20 0.036(3) 0.069(4) 0.052(4) 0.005(3) -0.008(3) 0.020(3)
C21 0.047(3) 0.058(4) 0.076(4) 0.024(3) -0.014(3) 0.013(3)

loop_
_atom_type_symbol
_atom_type_description
_atom_type_scat_dispersion_real
_atom_type_scat_dispersion_imag
_atom_type_scat_source
C C 0.0033 0.0016 'International Tables Vol C Tables 4.2.6.8 and 6.1.1.4'
H H 0.0000 0.0000 'International Tables Vol C Tables 4.2.6.8 and 6.1.1.4'
N N 0.0061 0.0033 'International Tables Vol C Tables 4.2.6.8 and 6.1.1.4'
O O 0.0106 0.0060 'International Tables Vol C Tables 4.2.6.8 and 6.1.1.4'
Co Co 0.3494 0.9721 'International Tables Vol C Tables 4.2.6.8 and 6.1.1.4'

loop_
_exptl_crystal_face_index_h
_exptl_crystal_face_index_k
_exptl_crystal_face_index_l
_exptl_crystal_face_perp_dist
_exptl_oxdiff_crystal_face_indexfrac_h
_exptl_oxdiff_crystal_face_indexfrac_k
_exptl_oxdiff_crystal_face_indexfrac_l
_exptl_oxdiff_crystal_face_x
_exptl_oxdiff_crystal_face_y
_exptl_oxdiff_crystal_face_z
-23 37 9 0.0960 -22.9993 36.9671 9.0203 -0.0936 -0.4203 -0.9106
-18 21 19 0.0551 -17.9571 21.4557 19.0049 -0.4947 0.0153 -0.8936
22 3 16 0.0674 22.0197 3.0285 15.9781 0.1672 0.7205 -0.6457
16 -9 -21 0.0371 15.9386 -9.4496 -20.9979 0.7086 -0.1831 0.7065
-15 17 20 0.0559 -14.9523 17.4581 20.0011 -0.5207 0.1169 -0.8542
6 -25 17 0.0557 6.0716 -24.5232 16.9758 -0.7065 0.6869 0.0040
-1 22 -18 0.0427 -1.0754 21.5326 -17.9790 0.7923 -0.6089 0.0594
17 -3 20 0.0492 17.0429 -2.9901 19.9758 -0.1498 0.7807 -0.6027
-23 -9 13 0.0854 -22.9312 -9.0676 13.0003 -0.9997 0.0106 -0.0448
-25 0 -16 0.0459 -25.0206 -0.0327 -15.9753 -0.1830 -0.7906 0.5991
30 -37 -5 0.0594 30.0036 -36.9574 -5.0269 0.1565 0.6301 0.7565

loop_
_geom_angle_atom_site_label_1
_geom_angle_atom_site_label_2
_geom_angle_atom_site_label_3
_geom_angle
_geom_angle_site_symmetry_1
_geom_angle_site_symmetry_3
O1 Co1 O2 81.28(11) . .
O1 Co1 O3 82.62(11) . 18_545
O1 Co1 O5 91.00(11) . .
O1 Co1 O9 88.96(12) . .
O2 Co1 O3 161.27(11) . 18_545
O2 Co1 O5 78.83(11) . .
O2 Co1 O9 92.60(12) . .
O3 Co1 O5 91.96(11) 18_545 .
O3 Co1 O9 96.63(12) 18_545 .
O7 Co1 O1 173.08(12) . .
O7 Co1 O2 91.88(11) . .
O7 Co1 O3 104.30(12) . 18_545
O7 Co1 O5 88.74(11) . .
O7 Co1 O9 90.26(12) . .
O9 Co1 O5 171.33(11) . .
O1 Co2 O2 165.91(12) . 18_545
O1 Co2 O5 113.00(11) . 18_545
O1 Co2 O6 88.67(11) . .
O2 Co2 O5 79.34(11) 18_545 18_545
O2 Co2 O6 85.27(11) 18_545 .
O3 Co2 O1 83.23(11) 18_545 .
O3 Co2 O2 83.92(11) 18_545 18_545
O3 Co2 O5 162.88(12) 18_545 18_545
O3 Co2 O6 88.68(11) 18_545 .
O3 Co2 O8 97.07(11) 18_545 18_545
O5 Co2 O6 86.41(11) 18_545 .
O8 Co2 O1 92.70(11) 18_545 .
O8 Co2 O2 94.60(11) 18_545 18_545
O8 Co2 O5 87.87(11) 18_545 18_545
O8 Co2 O6 174.20(11) 18_545 .
Co1 O1 Co2 94.81(12) . .
C1 O1 Co1 121.8(3) . .
C1 O1 Co2 138.2(3) . .
Co1 O2 Co2 98.51(12) . 17
C13 O2 Co1 131.0(3) . .
C13 O2 Co2 123.5(3) . 17
Co2 O3 Co1 94.66(12) 17 17
C11 O3 Co1 122.5(3) . 17
C11 O3 Co2 127.5(3) . 17
Co2 O5 Co1 95.06(11) 17 .
C15 O5 Co1 124.3(3) . .
C15 O5 Co2 126.4(3) . 17
C15 O6 Co2 132.9(3) . .
C17 O7 Co1 131.3(3) . .
C17 O8 Co2 127.9(3) . 17
C19 O9 Co1 119.6(3) . .
C19 N1 C20 120.9(4) . .
C19 N1 C21 122.6(4) . .
C21 N1 C20 116.2(4) . .
O1 C1 C2 119.2(4) . .
O1 C1 C14 123.7(4) . .
C2 C1 C14 117.1(4) . .
C1 C2 H2 119.3 . .
C3 C2 C1 121.4(5) . .
C3 C2 H2 119.3 . .
C2 C3 H3 119.1 . .
C2 C3 C4 121.8(5) . .
C4 C3 H3 119.1 . .
C3 C4 H4 120.4 . .
C5 C4 C3 119.2(5) . .
C5 C4 H4 120.4 . .
C4 C5 C6 119.0(5) . .
C4 C5 C14 120.6(5) . .
C14 C5 C6 120.4(5) . .
O4 C6 C5 119.8(5) . .
O4 C6 C7 120.9(5) . .
C7 C6 C5 119.2(5) . .
C8 C7 C6 119.0(5) . .
C8 C7 C12 119.9(5) . .
C12 C7 C6 121.1(4) . .
C7 C8 H8 119.7 . .
C7 C8 C9 120.7(5) . .
C9 C8 H8 119.7 . .
C8 C9 H9 120.3 . .
C10 C9 C8 119.4(5) . .
C10 C9 H9 120.3 . .
C9 C10 H10 118.6 . .
C9 C10 C11 122.7(5) . .
C11 C10 H10 118.6 . .
O3 C11 C10 117.4(4) . .
O3 C11 C12 124.7(4) . .
C10 C11 C12 117.9(4) . .
C7 C12 C13 117.5(4) . .
C11 C12 C7 119.2(4) . .
C11 C12 C13 123.1(4) . .
O2 C13 C12 119.6(4) . .
O2 C13 C14 119.8(4) . .
C12 C13 C14 120.6(4) . .
C1 C14 C13 121.5(4) . .
C5 C14 C1 119.7(4) . .
C5 C14 C13 118.6(4) . .
O5 C15 C16 117.1(4) . .
O6 C15 O5 124.0(4) . .
O6 C15 C16 119.0(4) . .
C15 C16 H16A 109.5 . .
C15 C16 H16B 109.5 . .
C15 C16 H16C 109.5 . .
H16A C16 H16B 109.5 . .
H16A C16 H16C 109.5 . .
H16B C16 H16C 109.5 . .
O7 C17 O8 125.4(4) . .
O7 C17 C18 117.4(4) . .
O8 C17 C18 117.2(4) . .
C17 C18 H18A 109.5 . .
C17 C18 H18B 109.5 . .
C17 C18 H18C 109.5 . .
H18A C18 H18B 109.5 . .
H18A C18 H18C 109.5 . .
H18B C18 H18C 109.5 . .
O9 C19 N1 124.9(5) . .
O9 C19 H19 117.5 . .
N1 C19 H19 117.5 . .
N1 C20 H20A 109.5 . .
N1 C20 H20B 109.5 . .
N1 C20 H20C 109.5 . .
H20A C20 H20B 109.5 . .
H20A C20 H20C 109.5 . .
H20B C20 H20C 109.5 . .
N1 C21 H21A 109.5 . .
N1 C21 H21B 109.5 . .
N1 C21 H21C 109.5 . .
H21A C21 H21B 109.5 . .
H21A C21 H21C 109.5 . .
H21B C21 H21C 109.5 . .

loop_
_geom_bond_atom_site_label_1
_geom_bond_atom_site_label_2
_geom_bond_distance
_geom_bond_site_symmetry_2
Co1 O1 2.058(3) .
Co1 O2 2.068(3) .
Co1 O3 2.084(3) 18_545
Co1 O5 2.159(3) .
Co1 O7 2.009(3) .
Co1 O9 2.095(3) .
Co2 O1 2.069(3) .
Co2 O2 2.092(3) 18_545
Co2 O3 2.048(3) 18_545
Co2 O5 2.113(3) 18_545
Co2 O6 2.115(3) .
Co2 O8 2.050(3) 18_545
O1 C1 1.304(5) .
O2 Co2 2.092(3) 17
O2 C13 1.258(5) .
O3 Co1 2.084(3) 17
O3 Co2 2.048(3) 17
O3 C11 1.319(5) .
O4 C6 1.234(6) .
O5 Co2 2.114(3) 17
O5 C15 1.293(5) .
O6 C15 1.241(5) .
O7 C17 1.258(5) .
O8 Co2 2.050(3) 17
O8 C17 1.263(5) .
O9 C19 1.252(5) .
N1 C19 1.308(6) .
N1 C20 1.459(6) .
N1 C21 1.435(6) .
C1 C2 1.416(6) .
C1 C14 1.430(6) .
C2 H2 0.9300 .
C2 C3 1.367(7) .
C3 H3 0.9300 .
C3 C4 1.388(7) .
C4 H4 0.9300 .
C4 C5 1.380(7) .
C5 C6 1.462(7) .
C5 C14 1.423(6) .
C6 C7 1.457(7) .
C7 C8 1.384(6) .
C7 C12 1.431(6) .
C8 H8 0.9300 .
C8 C9 1.397(7) .
C9 H9 0.9300 .
C9 C10 1.364(7) .
C10 H10 0.9300 .
C10 C11 1.411(6) .
C11 C12 1.414(6) .
C12 C13 1.462(6) .
C13 C14 1.469(6) .
C15 C16 1.509(6) .
C16 H16A 0.9600 .
C16 H16B 0.9600 .
C16 H16C 0.9600 .
C17 C18 1.509(6) .
C18 H18A 0.9600 .
C18 H18B 0.9600 .
C18 H18C 0.9600 .
C19 H19 0.9300 .
C20 H20A 0.9600 .
C20 H20B 0.9600 .
C20 H20C 0.9600 .
C21 H21A 0.9600 .
C21 H21B 0.9600 .
C21 H21C 0.9600 .

loop_
_geom_torsion_atom_site_label_1
_geom_torsion_atom_site_label_2
_geom_torsion_atom_site_label_3
_geom_torsion_atom_site_label_4
_geom_torsion
_geom_torsion_site_symmetry_1
Co1 O1 C1 C2 140.9(4) .
Co1 O1 C1 C14 -38.2(5) .
Co1 O2 C13 C12 -167.1(3) .
Co1 O2 C13 C14 11.2(6) .
Co1 O3 C11 C10 52.1(4) 17
Co1 O3 C11 C12 -127.2(4) 17
Co1 O5 C15 O6 7.8(6) .
Co1 O5 C15 C16 -172.9(3) .
Co1 O7 C17 O8 -17.4(7) .
Co1 O7 C17 C18 164.4(3) .
Co1 O9 C19 N1 148.0(4) .
Co2 O1 C1 C2 -6.5(7) .
Co2 O1 C1 C14 174.4(3) .
Co2 O2 C13 C12 48.8(5) 17
Co2 O2 C13 C14 -133.0(3) 17
Co2 O3 C11 C10 179.8(3) 17
Co2 O3 C11 C12 0.5(6) 17
Co2 O5 C15 O6 137.2(4) 17
Co2 O5 C15 C16 -43.5(5) 17
Co2 O6 C15 O5 -10.3(7) .
Co2 O6 C15 C16 170.3(3) .
Co2 O8 C17 O7 10.9(7) 17
Co2 O8 C17 C18 -170.8(3) 17
O1 C1 C2 C3 -177.6(5) .
O1 C1 C14 C5 179.5(4) .
O1 C1 C14 C13 -3.8(6) .
O2 C13 C14 C1 18.7(6) .
O2 C13 C14 C5 -164.5(4) .
O3 C11 C12 C7 174.3(4) .
O3 C11 C12 C13 -11.3(6) .
O4 C6 C7 C8 1.1(7) .
O4 C6 C7 C12 -179.3(4) .
C1 C2 C3 C4 -0.4(9) .
C2 C1 C14 C5 0.4(6) .
C2 C1 C14 C13 177.2(4) .
C2 C3 C4 C5 -2.7(9) .
C3 C4 C5 C6 -175.9(5) .
C3 C4 C5 C14 4.6(8) .
C4 C5 C6 O4 -5.4(7) .
C4 C5 C6 C7 171.8(5) .
C4 C5 C14 C1 -3.5(7) .
C4 C5 C14 C13 179.7(4) .
C5 C6 C7 C8 -176.1(4) .
C5 C6 C7 C12 3.5(7) .
C6 C5 C14 C1 177.0(4) .
C6 C5 C14 C13 0.1(6) .
C6 C7 C8 C9 178.7(5) .
C6 C7 C12 C11 -175.4(4) .
C6 C7 C12 C13 9.8(6) .
C7 C8 C9 C10 -1.4(7) .
C7 C12 C13 O2 159.6(4) .
C7 C12 C13 C14 -18.6(6) .
C8 C7 C12 C11 4.1(6) .
C8 C7 C12 C13 -170.6(4) .
C8 C9 C10 C11 0.2(7) .
C9 C10 C11 O3 -176.4(4) .
C9 C10 C11 C12 3.0(6) .
C10 C11 C12 C7 -5.1(6) .
C10 C11 C12 C13 169.3(4) .
C11 C12 C13 O2 -14.9(6) .
C11 C12 C13 C14 166.9(4) .
C12 C7 C8 C9 -0.8(7) .
C12 C13 C14 C1 -163.1(4) .
C12 C13 C14 C5 13.7(6) .
C14 C1 C2 C3 1.5(7) .
C14 C5 C6 O4 174.1(5) .
C14 C5 C6 C7 -8.6(7) .
C20 N1 C19 O9 -177.9(4) .
C21 N1 C19 O9 -4.9(7) .

loop_
_platon_squeeze_void_nr
_platon_squeeze_void_average_x
_platon_squeeze_void_average_y
_platon_squeeze_void_average_z
_platon_squeeze_void_volume
_platon_squeeze_void_count_electrons
_platon_squeeze_void_content
1 0.000 0.000 0.500 859 186 'DMF, about 5 molecules'
2 0.333 0.667 1.167 855 185 'DMF, about 5 molecules'
3 0.667 0.333 0.833 855 185 'DMF, about 5 molecules'
